data_1000034
loop_
_publ_author_name
'Wainwright, J E'
'Starkey, J'

_publ_section_title 'A refinement of the structure of anorthite'
_journal_coden_ASTM ZEKGAX
_journal_name_full
;
Zeitschrift fuer Kristallographie, Kristallgeometrie, Kristallphysik,
Kristallchemie (-144,1977)
;
_journal_page_first 75
_journal_page_last 84
_journal_volume 133
_journal_year 1971
_chemical_compound_source 'from Val Plasmeda, Tyrol, Austria'
_chemical_formula_structural 'Ca (Al2 Si2 O8)'
_chemical_formula_sum 'Al2 Ca O8 Si2'
_chemical_name_mineral Anorthite
_chemical_name_systematic 'Calcium tecto-dialumodisilicate'
_space_group_IT_number 2
_symmetry_cell_setting triclinic
_symmetry_Int_Tables_number 2
_symmetry_space_group_name_Hall '-P 1'
_symmetry_space_group_name_H-M 'P -1'
_cell_angle_alpha 93.113(6)
_cell_angle_beta 115.913(6)
_cell_angle_gamma 91.261(6)
_cell_formula_units_Z 8
_cell_length_a 8.173(1)
_cell_length_b 12.869(1)
_cell_length_c 14.165(1)
_cell_volume 1336.3
_refine_ls_R_factor_all 0.06
_cod_database_code 1000034

loop_
_symmetry_equiv_pos_as_xyz
x,y,z
-x,-y,-z

loop_
_atom_site_label
_atom_site_type_symbol
_atom_site_symmetry_multiplicity
_atom_site_Wyckoff_symbol
_atom_site_fract_x
_atom_site_fract_y
_atom_site_fract_z
_atom_site_occupancy
_atom_site_attached_hydrogens
_atom_site_calc_flag
O1 O2- 2 i 0.0269(4) 0.1242(3) 0.9960(4) 1. 0 d
O2 O2- 2 i 0.9812(4) 0.1257(3) 0.4835(3) 1. 0 d
O3 O2- 2 i 0.4875(4) 0.6241(4) 0.4868(4) 1. 0 d
O4 O2- 2 i 0.5169(3) 0.6247(3) 0.9966(4) 1. 0 d
O5 O2- 2 i 0.5744(4) 0.9913(3) 0.1434(4) 1. 0 d
O6 O2- 2 i 0.5720(4) 0.9897(4) 0.6379(4) 1. 0 d
O7 O2- 2 i 0.0731(3) 0.4875(4) 0.6354(4) 1. 0 d
O8 O2- 2 i 0.0734(3) 0.4932(3) 0.1386(4) 1. 0 d
O9 O2- 2 i 0.8154(5) 0.1018(4) 0.0806(4) 1. 0 d
O10 O2- 2 i 0.8124(4) 0.0968(4) 0.6057(4) 1. 0 d
O11 O2- 2 i 0.3325(4) 0.5957(3) 0.6047(4) 1. 0 d
O12 O2- 2 i 0.2854(4) 0.6034(3) 0.0798(4) 1. 0 d
O13 O2- 2 i 0.8175(5) 0.8554(4) 0.1443(3) 1. 0 d
O14 O2- 2 i 0.8113(4) 0.8518(4) 0.6034(4) 1. 0 d
O15 O2- 2 i 0.2987(4) 0.3559(4) 0.6115(4) 1. 0 d
O16 O2- 2 i 0.3419(4) 0.3587(3) 0.1333(3) 1. 0 d
O17 O2- 2 i 0.0141(4) 0.2796(3) 0.1351(4) 1. 0 d
O18 O2- 2 i 0.0205(4) 0.2909(3) 0.6474(4) 1. 0 d
O19 O2- 2 i 0.5094(3) 0.7769(3) 0.6344(4) 1. 0 d
O20 O2- 2 i 0.5092(4) 0.7965(3) 0.1510(3) 1. 0 d
O21 O2- 2 i 0.0008(2) 0.6806(3) 0.1044(3) 1. 0 d
O22 O2- 2 i 0.0089(3) 0.6899(4) 0.6013(3) 1. 0 d
O23 O2- 2 i 0.5165(4) 0.1788(3) 0.6101(3) 1. 0 d
O24 O2- 2 i 0.5071(3) 0.1963(3) 0.0975(3) 1. 0 d
O25 O2- 2 i 0.1826(3) 0.1059(2) 0.1917(3) 1. 0 d
O26 O2- 2 i 0.2155(3) 0.1025(2) 0.6847(4) 1. 0 d
O27 O2- 2 i 0.6989(3) 0.6079(4) 0.6790(4) 1. 0 d
O28 O2- 2 i 0.6908(4) 0.6043(3) 0.2019(2) 1. 0 d
O29 O2- 2 i 0.2038(2) 0.8740(3) 0.2107(2) 1. 0 d
O30 O2- 2 i 0.1709(2) 0.8564(4) 0.7197(3) 1. 0 d
O31 O2- 2 i 0.6884(3) 0.3628(4) 0.7332(4) 1. 0 d
O32 O2- 2 i 0.7006(3) 0.3697(4) 0.1970(2) 1. 0 d
Ca1 Ca2+ 2 i 0.2651(2) 0.9864(1) 0.0867(1) 1. 0 d
Ca2 Ca2+ 2 i 0.2692(2) 0.0312(1) 0.5435(1) 1. 0 d
Ca3 Ca2+ 2 i 0.7737(2) 0.5359(1) 0.5412(1) 1. 0 d
Ca4 Ca2+ 2 i 0.7634(2) 0.5052(1) 0.0747(1) 1. 0 d
Si1 Si4+ 2 i 0.0092(2) 0.1592(1) 0.1044(1) 1. 0 d
Al1 Al3+ 2 i 0.0066(2) 0.1610(1) 0.6112(1) 1. 0 d
Si2 Si4+ 2 i 0.5062(2) 0.6560(1) 0.6042(1) 1. 0 d
Al2 Al3+ 2 i 0.4984(2) 0.6658(1) 0.1128(1) 1. 0 d
Al3 Al3+ 2 i 0.9912(2) 0.8152(1) 0.1176(1) 1. 0 d
Si3 Si4+ 2 i 0.0061(2) 0.8154(1) 0.6135(1) 1. 0 d
Al4 Al3+ 2 i 0.5073(3) 0.3145(1) 0.6212(1) 1. 0 d
Si4 Si4+ 2 i 0.5041(2) 0.3204(1) 0.1099(1) 1. 0 d
Al5 Al3+ 2 i 0.6845(2) 0.1130(1) 0.1519(1) 1. 0 d
Si5 Si4+ 2 i 0.6814(2) 0.1034(1) 0.6646(1) 1. 0 d
Al6 Al3+ 2 i 0.1907(2) 0.6110(1) 0.6674(1) 1. 0 d
Si6 Si4+ 2 i 0.1713(2) 0.6067(1) 0.1495(1) 1. 0 d
Si7 Si4+ 2 i 0.6742(2) 0.8829(1) 0.1876(1) 1. 0 d
Al7 Al3+ 2 i 0.6809(2) 0.8719(1) 0.6725(1) 1. 0 d
Si8 Si4+ 2 i 0.1762(2) 0.3789(1) 0.6734(1) 1. 0 d
Al8 Al3+ 2 i 0.1852(2) 0.3775(1) 0.1816(1) 1. 0 d

loop_
_atom_type_symbol
_atom_type_oxidation_number
O2- -2.000
Ca2+ 2.000
Si4+ 4.000
Al3+ 3.000
